data_4305251
loop_
_publ_author_name
'Adrienne A. Thorn'
'Roger D. Willett'
'Brendan Twamley'

_publ_contact_author_address
;University Research Office
103 Morrill Hall
University of Idaho
Moscow, 
ID, 83844-3010
USA
;
_publ_contact_author_email btwamley@uidaho.edu
_publ_contact_author_fax '208 885 5752'
_publ_contact_author_name 'Brendan Twamley'
_publ_contact_author_phone '208 885 2847'
_publ_section_title
;
Structures of [(n-C4H9)2NH2]2Cd9Cl20.2H2O and
[Cu(C14H24N4)]2Cu13Cl30(H2O)2.xH2O: Perforated Layer Structures Based on
the CdCl2 Layer Network
;
_journal_name_full 'Inorganic Chemistry'
_journal_page_first 5775
_journal_page_last 5779
_journal_paper_doi 10.1021/ic8000834
_journal_volume 47
_journal_year 2008
_chemical_formula_sum 'C14 H25.4 Cl15 Cu7.51 N4 O1.28'
_chemical_formula_weight 1279.20
_chemical_name_common {[Cu(TIM)]2[Cu13Cl30(H2O)4]xH2O}n
_space_group_IT_number 2
_symmetry_cell_setting triclinic
_symmetry_Int_Tables_number 2
_symmetry_space_group_name_Hall '-P 1'
_symmetry_space_group_name_H-M 'P -1'
_atom_sites_solution_hydrogens geom
_atom_sites_solution_primary direct
_atom_sites_solution_secondary difmap
_audit_creation_method SHELXL-97
_cell_angle_alpha 98.7616(10)
_cell_angle_beta 107.115(2)
_cell_angle_gamma 109.192(2)
_cell_formula_units_Z 1
_cell_length_a 9.4539(13)
_cell_length_b 9.7873(13)
_cell_length_c 10.9255(15)
_cell_measurement_reflns_used 9369
_cell_measurement_temperature 89(2)
_cell_measurement_theta_max 30.00
_cell_measurement_theta_min 2.27
_cell_volume 877.0(2)
_computing_cell_refinement 'Bruker SAINT+ v. 6.45a'
_computing_data_collection 'Bruker SMART v. 5.630'
_computing_data_reduction 'Bruker SAINT+ v. 6.45a'
_computing_molecular_graphics 'XP, Bruker SHELXTL v. 6.12'
_computing_publication_material 'XCIF, Bruker SHELXTL v. 6.12'
_computing_structure_refinement 'XL, Bruker SHELXTL v. 6.12'
_computing_structure_solution 'XS, Bruker SHELXTL v. 6.12'
_diffrn_ambient_temperature 89(2)
_diffrn_detector_area_resol_mean 8.3
_diffrn_measured_fraction_theta_full 1.000
_diffrn_measured_fraction_theta_max 1.000
_diffrn_measurement_device_type 'Bruker/Siemens SAMRT APEX'
_diffrn_measurement_method '\w scans'
_diffrn_radiation_monochromator graphite
_diffrn_radiation_probe x-ray
_diffrn_radiation_type MoK\a
_diffrn_radiation_wavelength 0.71073
_diffrn_reflns_av_R_equivalents 0.0216
_diffrn_reflns_av_sigmaI/netI 0.0221
_diffrn_reflns_limit_h_max 11
_diffrn_reflns_limit_h_min -11
_diffrn_reflns_limit_k_max 11
_diffrn_reflns_limit_k_min -11
_diffrn_reflns_limit_l_max 13
_diffrn_reflns_limit_l_min -13
_diffrn_reflns_number 12823
_diffrn_reflns_theta_full 25.25
_diffrn_reflns_theta_max 25.25
_diffrn_reflns_theta_min 2.03
_diffrn_source 'normal-focus sealed tube'
_diffrn_standards_number 0
_exptl_absorpt_coefficient_mu 5.629
_exptl_absorpt_correction_T_max 0.567
_exptl_absorpt_correction_T_min 0.421
_exptl_absorpt_correction_type multi-scan
_exptl_absorpt_process_details 'SADABS; Bruker, 2001'
_exptl_crystal_colour orange
_exptl_crystal_density_diffrn 2.422
_exptl_crystal_density_method 'not measured'
_exptl_crystal_description plate
_exptl_crystal_F_000 620
_exptl_crystal_size_max 0.17
_exptl_crystal_size_mid 0.17
_exptl_crystal_size_min 0.10
_refine_diff_density_max 0.610
_refine_diff_density_min -0.410
_refine_diff_density_rms 0.095
_refine_ls_extinction_method none
_refine_ls_goodness_of_fit_ref 1.060
_refine_ls_hydrogen_treatment constr
_refine_ls_matrix_type full
_refine_ls_number_parameters 203
_refine_ls_number_reflns 3178
_refine_ls_number_restraints 31
_refine_ls_restrained_S_all 1.055
_refine_ls_R_factor_all 0.0247
_refine_ls_R_factor_gt 0.0228
_refine_ls_shift/su_max 0.002
_refine_ls_shift/su_mean 0.000
_refine_ls_structure_factor_coef Fsqd
_refine_ls_weighting_details 'calc w=1/[\s^2^(Fo^2^)+(0.0305P)^2^+0.8611P] where P=(Fo^2^+2Fc^2^)/3'
_refine_ls_weighting_scheme calc
_refine_ls_wR_factor_gt 0.0602
_refine_ls_wR_factor_ref 0.0614
_reflns_number_gt 2974
_reflns_number_total 3178
_reflns_threshold_expression I>2\s(I)
_cod_data_source_file ic8000834-file001_1.cif
_cod_data_source_block bt850
_cod_original_formula_sum 'C14 H25.40 Cl15 Cu7.51 N4 O1.28'
_cod_database_code 4305251

loop_
_symmetry_equiv_pos_as_xyz
'x, y, z'
'-x, -y, -z'

loop_
_atom_site_label
_atom_site_type_symbol
_atom_site_fract_x
_atom_site_fract_y
_atom_site_fract_z
_atom_site_U_iso_or_equiv
_atom_site_adp_type
_atom_site_occupancy
_atom_site_symmetry_multiplicity
_atom_site_calc_flag
_atom_site_refinement_flags
_atom_site_disorder_assembly
_atom_site_disorder_group
O2 O 0.940(2) 0.4476(19) 1.0416(17) 0.045(6) Uiso 0.145(8) 1 d P . .
Cu1 Cu 0.5000 0.5000 1.0000 0.0109(3) Uani 0.508(2) 2 d SP . .
Cu2 Cu 0.83653(3) 0.49145(3) 1.21824(3) 0.01478(9) Uani 1 1 d . . .
Cu3 Cu 1.17632(3) 0.49077(3) 1.42287(3) 0.01431(9) Uani 1 1 d . . .
Cu4 Cu 1.50008(4) 0.52975(3) 1.68257(3) 0.01625(9) Uani 1 1 d D . .
Cu5 Cu 0.5000 0.0000 1.0000 0.01440(11) Uani 1 2 d S . .
Cl1 Cl 0.77515(7) 0.63854(7) 1.09109(6) 0.01715(14) Uani 1 1 d . . .
Cl2 Cl 0.58006(7) 0.31420(7) 1.12755(6) 0.01584(14) Uani 1 1 d . . .
Cl3 Cl 1.10532(8) 0.64364(8) 1.30165(7) 0.02302(16) Uani 1 1 d . . .
Cl4 Cl 0.90834(7) 0.34567(7) 1.34854(6) 0.01475(14) Uani 1 1 d . . .
Cl5 Cl 1.43736(7) 0.65967(7) 1.52943(6) 0.01522(14) Uani 1 1 d . . .
Cl6 Cl 1.23279(7) 0.36213(7) 1.57859(6) 0.01385(13) Uani 1 1 d . . .
Cl7 Cl 1.76396(7) 0.67114(7) 1.75281(6) 0.01755(14) Uani 1 1 d . . .
C2 C 0.2506(3) 0.0047(3) 0.7920(3) 0.0163(5) Uani 1 1 d U . .
C2' C 0.0986(3) 0.0061(3) 0.7024(3) 0.0214(6) Uani 1 1 d U . .
H2'A H 0.0215 -0.0067 0.7476 0.032 Uiso 1 1 calc R . .
H2'B H 0.0528 -0.0763 0.6206 0.032 Uiso 1 1 calc R . .
H2'C H 0.1214 0.1024 0.6801 0.032 Uiso 1 1 calc R . .
C3 C 0.3871(3) 0.0194(3) 0.7422(3) 0.0165(5) Uani 1 1 d U . .
C3' C 0.3607(4) 0.0213(3) 0.6015(3) 0.0248(6) Uani 1 1 d U . .
H3'A H 0.4602 0.0336 0.5852 0.037 Uiso 1 1 calc R . .
H3'B H 0.3303 0.1052 0.5848 0.037 Uiso 1 1 calc R . .
H3'C H 0.2742 -0.0737 0.5417 0.037 Uiso 1 1 calc R . .
C5 C 0.6619(3) 0.0422(3) 0.7998(3) 0.0228(6) Uani 1 1 d U . .
H5A H 0.6696 0.1024 0.7351 0.027 Uiso 1 1 calc R . .
H5B H 0.6544 -0.0586 0.7586 0.027 Uiso 1 1 calc R . .
C6 C 0.8131(3) 0.1183(3) 0.9255(3) 0.0229(6) Uani 1 1 d U . .
H6A H 0.9082 0.1466 0.8992 0.028 Uiso 1 1 calc R . .
H6B H 0.8115 0.2123 0.9724 0.028 Uiso 1 1 calc R . .
C7 C 0.8336(3) 0.0238(3) 1.0221(3) 0.0194(6) Uani 1 1 d U . .
H7A H 0.8183 -0.0770 0.9731 0.023 Uiso 1 1 calc R . .
H7B H 0.9445 0.0718 1.0897 0.023 Uiso 1 1 calc R . .
N1 N 0.2822(2) -0.0073(2) 0.9112(2) 0.0140(4) Uani 1 1 d . . .
N4 N 0.5161(3) 0.0263(2) 0.8285(2) 0.0166(5) Uani 1 1 d . . .
Cl8 Cl 1.5388(4) 0.3789(2) 1.8163(3) 0.0166(4) Uani 0.50 1 d P . 1
O8 O 1.5318(12) 0.4128(9) 1.8151(9) 0.0166(4) Uani 0.50 1 d PD . 2

loop_
_atom_site_aniso_label
_atom_site_aniso_U_11
_atom_site_aniso_U_22
_atom_site_aniso_U_33
_atom_site_aniso_U_23
_atom_site_aniso_U_13
_atom_site_aniso_U_12
Cu1 0.0090(5) 0.0102(5) 0.0109(5) 0.0031(3) 0.0021(3) 0.0021(3)
Cu2 0.01026(17) 0.01155(16) 0.01803(18) 0.00376(13) 0.00078(13) 0.00293(13)
Cu3 0.00936(17) 0.01514(17) 0.01582(17) 0.00658(13) 0.00247(13) 0.00259(13)
Cu4 0.01073(17) 0.01535(17) 0.01720(18) 0.00745(13) 0.00073(13) 0.00114(13)
Cu5 0.0109(2) 0.0166(2) 0.0168(2) 0.00818(18) 0.00642(18) 0.00398(17)
Cl1 0.0133(3) 0.0172(3) 0.0150(3) 0.0070(2) 0.0015(2) 0.0011(2)
Cl2 0.0110(3) 0.0126(3) 0.0182(3) 0.0024(2) 0.0016(2) 0.0018(2)
Cl3 0.0115(3) 0.0258(4) 0.0295(4) 0.0188(3) 0.0039(3) 0.0031(3)
Cl4 0.0104(3) 0.0114(3) 0.0186(3) 0.0042(2) 0.0023(2) 0.0025(2)
Cl5 0.0109(3) 0.0142(3) 0.0171(3) 0.0060(2) 0.0027(2) 0.0022(2)
Cl6 0.0109(3) 0.0125(3) 0.0149(3) 0.0040(2) 0.0025(2) 0.0026(2)
Cl7 0.0111(3) 0.0190(3) 0.0164(3) 0.0008(2) 0.0028(2) 0.0025(2)
C2 0.0193(13) 0.0069(12) 0.0196(13) 0.0022(10) 0.0057(11) 0.0034(10)
C2' 0.0207(14) 0.0175(13) 0.0229(15) 0.0053(11) 0.0051(12) 0.0065(11)
C3 0.0221(14) 0.0098(12) 0.0189(13) 0.0057(10) 0.0094(11) 0.0057(10)
C3' 0.0286(16) 0.0297(16) 0.0211(15) 0.0102(12) 0.0104(12) 0.0151(13)
C5 0.0212(14) 0.0314(16) 0.0243(15) 0.0142(12) 0.0149(12) 0.0120(12)
C6 0.0165(13) 0.0240(15) 0.0311(16) 0.0118(12) 0.0133(12) 0.0055(11)
C7 0.0140(13) 0.0230(14) 0.0237(14) 0.0065(11) 0.0099(11) 0.0075(11)
N1 0.0115(10) 0.0090(10) 0.0182(11) 0.0016(8) 0.0053(9) 0.0010(8)
N4 0.0174(11) 0.0131(11) 0.0208(12) 0.0068(9) 0.0101(10) 0.0043(9)
Cl8 0.0191(6) 0.0113(11) 0.0140(5) 0.0062(7) 0.0018(4) 0.0020(8)
O8 0.0191(6) 0.0113(11) 0.0140(5) 0.0062(7) 0.0018(4) 0.0020(8)

loop_
_atom_type_symbol
_atom_type_description
_atom_type_scat_dispersion_real
_atom_type_scat_dispersion_imag
_atom_type_scat_source
C C 0.0033 0.0016 'International Tables Vol C Tables 4.2.6.8 and 6.1.1.4'
H H 0.0000 0.0000 'International Tables Vol C Tables 4.2.6.8 and 6.1.1.4'
N N 0.0061 0.0033 'International Tables Vol C Tables 4.2.6.8 and 6.1.1.4'
Cl Cl 0.1484 0.1585 'International Tables Vol C Tables 4.2.6.8 and 6.1.1.4'
Cu Cu 0.3201 1.2651 'International Tables Vol C Tables 4.2.6.8 and 6.1.1.4'
O O 0.0106 0.0060 'International Tables Vol C Tables 4.2.6.8 and 6.1.1.4'

loop_
_geom_angle_atom_site_label_1
_geom_angle_atom_site_label_2
_geom_angle_atom_site_label_3
_geom_angle
_geom_angle_site_symmetry_1
_geom_angle_site_symmetry_3
_geom_angle_publ_flag
O8 Cu1 O8 180.000(2) 2_768 1_454 ?
O8 Cu1 Cl1 92.4(3) 2_768 . ?
O8 Cu1 Cl1 87.6(3) 1_454 . ?
O8 Cu1 Cl1 87.6(3) 2_768 2_667 ?
O8 Cu1 Cl1 92.4(3) 1_454 2_667 ?
Cl1 Cu1 Cl1 180.0 . 2_667 ?
O8 Cu1 Cl8 8.29(18) 2_768 2_768 ?
O8 Cu1 Cl8 171.71(18) 1_454 2_768 ?
Cl1 Cu1 Cl8 92.35(8) . 2_768 ?
Cl1 Cu1 Cl8 87.65(8) 2_667 2_768 ?
O8 Cu1 Cl8 171.71(18) 2_768 1_454 ?
O8 Cu1 Cl8 8.29(18) 1_454 1_454 ?
Cl1 Cu1 Cl8 87.65(8) . 1_454 ?
Cl1 Cu1 Cl8 92.35(8) 2_667 1_454 ?
Cl8 Cu1 Cl8 180.000(1) 2_768 1_454 ?
O8 Cu1 Cl2 96.89(16) 2_768 2_667 ?
O8 Cu1 Cl2 83.11(16) 1_454 2_667 ?
Cl1 Cu1 Cl2 97.65(2) . 2_667 ?
Cl1 Cu1 Cl2 82.35(2) 2_667 2_667 ?
Cl8 Cu1 Cl2 88.68(4) 2_768 2_667 ?
Cl8 Cu1 Cl2 91.32(4) 1_454 2_667 ?
O8 Cu1 Cl2 83.11(16) 2_768 . ?
O8 Cu1 Cl2 96.89(16) 1_454 . ?
Cl1 Cu1 Cl2 82.35(2) . . ?
Cl1 Cu1 Cl2 97.65(2) 2_667 . ?
Cl8 Cu1 Cl2 91.32(4) 2_768 . ?
Cl8 Cu1 Cl2 88.68(4) 1_454 . ?
Cl2 Cu1 Cl2 180.0 2_667 . ?
Cl1 Cu2 Cl2 92.34(3) . . ?
Cl1 Cu2 Cl4 177.97(3) . . ?
Cl2 Cu2 Cl4 89.52(2) . . ?
Cl1 Cu2 Cl3 92.29(3) . . ?
Cl2 Cu2 Cl3 172.13(3) . . ?
Cl4 Cu2 Cl3 85.77(2) . . ?
Cl4 Cu3 Cl3 86.29(2) . . ?
Cl4 Cu3 Cl5 169.29(3) . . ?
Cl3 Cu3 Cl5 93.46(3) . . ?
Cl4 Cu3 Cl6 91.50(2) . . ?
Cl3 Cu3 Cl6 167.71(3) . . ?
Cl5 Cu3 Cl6 86.47(2) . . ?
Cl4 Cu3 Cl7 95.65(2) . 2_868 ?
Cl3 Cu3 Cl7 98.48(3) . 2_868 ?
Cl5 Cu3 Cl7 94.97(2) . 2_868 ?
Cl6 Cu3 Cl7 93.76(3) . 2_868 ?
O8 Cu4 Cl7 92.9(3) . . ?
O8 Cu4 Cl8 6.3(3) . . ?
Cl7 Cu4 Cl8 92.88(8) . . ?
O8 Cu4 Cl5 174.2(3) . . ?
Cl7 Cu4 Cl5 92.33(3) . . ?
Cl8 Cu4 Cl5 173.63(8) . . ?
O8 Cu4 Cl6 89.7(3) . . ?
Cl7 Cu4 Cl6 170.09(3) . . ?
Cl8 Cu4 Cl6 88.63(8) . . ?
Cl5 Cu4 Cl6 85.62(2) . . ?
N4 Cu5 N4 180.000(1) 2_657 . ?
N4 Cu5 N1 98.71(9) 2_657 . ?
N4 Cu5 N1 81.29(9) . . ?
N4 Cu5 N1 81.29(9) 2_657 2_657 ?
N4 Cu5 N1 98.71(9) . 2_657 ?
N1 Cu5 N1 180.000(1) . 2_657 ?
Cu2 Cl1 Cu1 96.77(2) . . ?
Cu2 Cl2 Cu1 87.79(2) . . ?
Cu3 Cl3 Cu2 93.76(3) . . ?
Cu3 Cl4 Cu2 94.05(2) . . ?
Cu3 Cl5 Cu4 94.40(2) . . ?
Cu3 Cl6 Cu4 93.47(2) . . ?
Cu4 Cl7 Cu3 96.46(3) . 2_868 ?
N1 C2 C2' 126.9(2) . . ?
N1 C2 C3 114.0(2) . . ?
C2' C2 C3 119.0(2) . . ?
C2 C2' H2'A 109.5 . . ?
C2 C2' H2'B 109.5 . . ?
H2'A C2' H2'B 109.5 . . ?
C2 C2' H2'C 109.5 . . ?
H2'A C2' H2'C 109.5 . . ?
H2'B C2' H2'C 109.5 . . ?
N4 C3 C3' 126.2(2) . . ?
N4 C3 C2 114.6(2) . . ?
C3' C3 C2 119.2(2) . . ?
C3 C3' H3'A 109.5 . . ?
C3 C3' H3'B 109.5 . . ?
H3'A C3' H3'B 109.5 . . ?
C3 C3' H3'C 109.5 . . ?
H3'A C3' H3'C 109.5 . . ?
H3'B C3' H3'C 109.5 . . ?
N4 C5 C6 111.6(2) . . ?
N4 C5 H5A 109.3 . . ?
C6 C5 H5A 109.3 . . ?
N4 C5 H5B 109.3 . . ?
C6 C5 H5B 109.3 . . ?
H5A C5 H5B 108.0 . . ?
C7 C6 C5 115.0(2) . . ?
C7 C6 H6A 108.5 . . ?
C5 C6 H6A 108.5 . . ?
C7 C6 H6B 108.5 . . ?
C5 C6 H6B 108.5 . . ?
H6A C6 H6B 107.5 . . ?
N1 C7 C6 111.4(2) 2_657 . ?
N1 C7 H7A 109.3 2_657 . ?
C6 C7 H7A 109.3 . . ?
N1 C7 H7B 109.3 2_657 . ?
C6 C7 H7B 109.3 . . ?
H7A C7 H7B 108.0 . . ?
C2 N1 C7 122.8(2) . 2_657 ?
C2 N1 Cu5 115.04(17) . . ?
C7 N1 Cu5 122.14(16) 2_657 . ?
C3 N4 C5 122.8(2) . . ?
C3 N4 Cu5 114.85(17) . . ?
C5 N4 Cu5 122.26(17) . . ?
Cu4 Cl8 Cu1 99.22(7) . 1_656 ?
Cu4 O8 Cu1 113.7(3) . 1_656 ?

loop_
_geom_bond_atom_site_label_1
_geom_bond_atom_site_label_2
_geom_bond_distance
_geom_bond_site_symmetry_2
_geom_bond_publ_flag
O2 O2 1.82(3) 2_767 ?
Cu1 O8 2.214(9) 2_768 ?
Cu1 O8 2.214(9) 1_454 ?
Cu1 Cl1 2.3112(7) . ?
Cu1 Cl1 2.3112(7) 2_667 ?
Cu1 Cl8 2.358(3) 2_768 ?
Cu1 Cl8 2.358(3) 1_454 ?
Cu1 Cl2 2.6226(7) 2_667 ?
Cu1 Cl2 2.6226(7) . ?
Cu2 Cl1 2.2412(7) . ?
Cu2 Cl2 2.2731(7) . ?
Cu2 Cl4 2.2825(7) . ?
Cu2 Cl3 2.2894(7) . ?
Cu3 Cl4 2.2730(7) . ?
Cu3 Cl3 2.2768(7) . ?
Cu3 Cl5 2.2845(7) . ?
Cu3 Cl6 2.3075(7) . ?
Cu3 Cl7 2.6103(7) 2_868 ?
Cu4 O8 1.992(6) . ?
Cu4 Cl7 2.2377(7) . ?
Cu4 Cl8 2.2683(18) . ?
Cu4 Cl5 2.3082(7) . ?
Cu4 Cl6 2.3204(7) . ?
Cu5 N4 1.972(2) 2_657 ?
Cu5 N4 1.972(2) . ?
Cu5 N1 1.973(2) . ?
Cu5 N1 1.973(2) 2_657 ?
Cl7 Cu3 2.6103(7) 2_868 ?
C2 N1 1.281(3) . ?
C2 C2' 1.488(4) . ?
C2 C3 1.515(4) . ?
C2' H2'A 0.9800 . ?
C2' H2'B 0.9800 . ?
C2' H2'C 0.9800 . ?
C3 N4 1.276(3) . ?
C3 C3' 1.488(4) . ?
C3' H3'A 0.9800 . ?
C3' H3'B 0.9800 . ?
C3' H3'C 0.9800 . ?
C5 N4 1.467(3) . ?
C5 C6 1.522(4) . ?
C5 H5A 0.9900 . ?
C5 H5B 0.9900 . ?
C6 C7 1.517(4) . ?
C6 H6A 0.9900 . ?
C6 H6B 0.9900 . ?
C7 N1 1.464(3) 2_657 ?
C7 H7A 0.9900 . ?
C7 H7B 0.9900 . ?
N1 C7 1.464(3) 2_657 ?
Cl8 Cu1 2.358(3) 1_656 ?
O8 Cu1 2.214(9) 1_656 ?
